data_7001861
loop_
_publ_author_name
'Tandon, Santokh S.'
'Bunge, Scott D.'
'Rakosi, Robert'
'Xu, Zhiqiang'
'Thompson, Laurence K.'

_publ_section_title
;
 Self-assembly of mixed-valence Co(ii/iii) and Ni(ii) clusters:
 azide-bridged 1D single chain coordination polymers comprised of
 tetranuclear units, tetranuclear Co(ii/iii) complexes,
 ferromagnetically coupled azide-bridged tetranuclear, and hexanuclear
 Ni(ii) complexes: synthesis, structural, and magnetic properties
;
_journal_issue 33
_journal_name_full 'Dalton Transactions'
_journal_page_first 6536
_journal_page_last 6551
_journal_paper_doi 10.1039/b903617b
_journal_year 2009
_chemical_formula_sum 'C36 H62 N10 Ni4 O16'
_chemical_formula_weight 1125.80
_chemical_name_common '(Ni4(H2L)2(OCH3)2(CH3CO2)2(N3)2) (2)'
_chemical_name_systematic
;

?

;
_space_group_IT_number 14
_symmetry_cell_setting monoclinic
_symmetry_space_group_name_Hall '-P 2ybc'
_symmetry_space_group_name_H-M 'P 1 21/c 1'
_atom_sites_solution_hydrogens geom
_atom_sites_solution_primary direct
_atom_sites_solution_secondary difmap
_audit_creation_method SHELXL-97
_cell_angle_alpha 90.00
_cell_angle_beta 107.030(3)
_cell_angle_gamma 90.00
_cell_formula_units_Z 4
_cell_length_a 22.753(5)
_cell_length_b 14.687(3)
_cell_length_c 14.904(4)
_cell_measurement_reflns_used 7591
_cell_measurement_temperature 100(2)
_cell_measurement_theta_max 30.21
_cell_measurement_theta_min 2.37
_cell_volume 4762.1(19)
_computing_cell_refinement 'Bruker SMART'
_computing_data_collection 'Bruker SMART'
_computing_data_reduction 'Bruker SAINT'
_computing_molecular_graphics 'Bruker SHELXTL'
_computing_publication_material 'Bruker SHELXTL'
_computing_structure_refinement 'SHELXL-97 (Sheldrick, 1997)'
_computing_structure_solution 'SHELXS-97 (Sheldrick, 1990)'
_diffrn_ambient_temperature 100(2)
_diffrn_measured_fraction_theta_full 0.995
_diffrn_measured_fraction_theta_max 0.995
_diffrn_measurement_device_type 'CCD area detector'
_diffrn_measurement_method 'phi and omega scans'
_diffrn_radiation_monochromator graphite
_diffrn_radiation_source 'fine-focus sealed tube'
_diffrn_radiation_type MoK\a
_diffrn_radiation_wavelength 0.71073
_diffrn_reflns_av_R_equivalents 0.0438
_diffrn_reflns_av_sigmaI/netI 0.0367
_diffrn_reflns_limit_h_max 27
_diffrn_reflns_limit_h_min -27
_diffrn_reflns_limit_k_max 17
_diffrn_reflns_limit_k_min -17
_diffrn_reflns_limit_l_max 17
_diffrn_reflns_limit_l_min -17
_diffrn_reflns_number 36312
_diffrn_reflns_theta_full 25.05
_diffrn_reflns_theta_max 25.05
_diffrn_reflns_theta_min 0.94
_exptl_absorpt_coefficient_mu 1.634
_exptl_absorpt_correction_T_max 0.7800
_exptl_absorpt_correction_T_min 0.4781
_exptl_absorpt_correction_type multi-scan
_exptl_absorpt_process_details SADABS
_exptl_crystal_colour colorless
_exptl_crystal_density_diffrn 1.570
_exptl_crystal_density_meas ?
_exptl_crystal_density_method .
_exptl_crystal_description irregular
_exptl_crystal_F_000 2352
_exptl_crystal_size_max 0.53
_exptl_crystal_size_mid 0.38
_exptl_crystal_size_min 0.16
_platon_squeeze_details
;
;
_refine_diff_density_max 2.929
_refine_diff_density_min -1.343
_refine_diff_density_rms 0.201
_refine_ls_extinction_method none
_refine_ls_goodness_of_fit_ref 2.309
_refine_ls_hydrogen_treatment constr
_refine_ls_matrix_type full
_refine_ls_number_parameters 533
_refine_ls_number_reflns 8385
_refine_ls_number_restraints 0
_refine_ls_restrained_S_all 2.309
_refine_ls_R_factor_all 0.1022
_refine_ls_R_factor_gt 0.0954
_refine_ls_shift/su_max 0.007
_refine_ls_shift/su_mean 0.000
_refine_ls_structure_factor_coef Fsqd
_refine_ls_weighting_details 'calc w=1/[\s^2^(Fo^2^)+(0.1000P)^2^+0.0123P] where P=(Fo^2^+2Fc^2^)/3'
_refine_ls_weighting_scheme calc
_refine_ls_wR_factor_gt 0.2920
_refine_ls_wR_factor_ref 0.2947
_reflns_number_gt 7179
_reflns_number_total 8385
_reflns_threshold_expression >2sigma(I)
_cod_data_source_file b903617b.txt
_cod_data_source_block st033_mono
_cod_depositor_comments
;
The following automatic conversions were performed:
'_symmetry_cell_setting' value 'Monoclinic' changed to 'monoclinic'
according to '/home/saulius/struct/CIF-dictionaries/cif_core.dic'
dictionary named 'cif_core.dic' version 2.4.1 from
2010-06-29.

'_exptl_absorpt_correction_type' value 'MULTI-SCAN' changed
to 'multi-scan' according to
'/home/saulius/struct/CIF-dictionaries/cif_core.dic' dictionary named
'cif_core.dic' version 2.4.1 from 2010-06-29.

Automatic conversion script
Id: cif_fix_enum 1527 2010-12-29 10:47:43Z saulius 
;
_cod_original_cell_volume 4762.0(19)
_cod_original_sg_symbol_H-M P2(1)/c
_cod_database_code 7001861

loop_
_symmetry_equiv_pos_as_xyz
'x, y, z'
'-x, y+1/2, -z+1/2'
'-x, -y, -z'
'x, -y-1/2, z-1/2'

loop_
_atom_site_label
_atom_site_type_symbol
_atom_site_fract_x
_atom_site_fract_y
_atom_site_fract_z
_atom_site_U_iso_or_equiv
_atom_site_adp_type
_atom_site_occupancy
_atom_site_symmetry_multiplicity
_atom_site_calc_flag
_atom_site_refinement_flags
_atom_site_disorder_assembly
_atom_site_disorder_group
Ni1 Ni 0.01277(4) 0.40970(6) 0.45057(6) 0.0182(3) Uani 1 1 d . . .
Ni2 Ni 0.09101(4) 0.56978(6) 0.44767(7) 0.0210(3) Uani 1 1 d . . .
Ni3 Ni 0.40821(4) 0.57437(6) 0.37099(7) 0.0213(3) Uani 1 1 d . . .
Ni4 Ni 0.48320(4) 0.41046(6) 0.43868(6) 0.0183(3) Uani 1 1 d . . .
N1 N 0.1828(3) 0.5877(5) 0.4918(5) 0.0341(17) Uani 1 1 d . . .
N2 N 0.0810(3) 0.6144(5) 0.5781(4) 0.0261(15) Uani 1 1 d . . .
N3 N 0.1226(4) 0.6325(7) 0.6442(6) 0.057(3) Uani 1 1 d . . .
N4 N 0.1656(5) 0.6536(16) 0.7051(9) 0.165(9) Uani 1 1 d . . .
N5 N 0.0388(3) 0.2746(4) 0.4809(4) 0.0243(14) Uani 1 1 d . . .
N6 N 0.3174(3) 0.5964(5) 0.3334(5) 0.0340(17) Uani 1 1 d . . .
N7 N 0.5763(3) 0.3801(4) 0.4892(4) 0.0223(14) Uani 1 1 d . . .
N8 N 0.6105(3) 0.3781(6) 0.4415(6) 0.049(2) Uani 1 1 d . . .
N9 N 0.6430(5) 0.3781(10) 0.3943(9) 0.098(5) Uani 1 1 d . . .
N10 N 0.4550(3) 0.2768(4) 0.4437(4) 0.0222(13) Uani 1 1 d . . .
O1 O -0.0005(2) 0.5508(4) 0.4244(3) 0.0213(11) Uani 1 1 d . . .
O2 O 0.1025(2) 0.4434(3) 0.4980(4) 0.0226(11) Uani 1 1 d . . .
O3 O 0.0857(2) 0.5138(3) 0.3152(4) 0.0255(12) Uani 1 1 d . . .
O4 O 0.0232(2) 0.3966(3) 0.3207(4) 0.0231(12) Uani 1 1 d . . .
O5 O -0.0331(3) 0.2378(4) 0.2804(4) 0.0373(14) Uani 1 1 d . . .
H5 H -0.0122 0.2857 0.2939 0.056 Uiso 1 1 calc R . .
O6 O 0.0934(3) 0.7018(4) 0.3941(4) 0.0308(13) Uani 1 1 d . . .
H6A H 0.0690 0.7197 0.3432 0.046 Uiso 1 1 calc R . .
O7 O 0.5000(2) 0.5499(3) 0.4249(3) 0.0205(11) Uani 1 1 d . . .
O8 O 0.3942(2) 0.4491(4) 0.4120(4) 0.0243(12) Uani 1 1 d . . .
O9 O 0.4087(2) 0.5161(4) 0.2409(4) 0.0290(12) Uani 1 1 d . . .
O10 O 0.4082(3) 0.7055(4) 0.3146(4) 0.0340(14) Uani 1 1 d . . .
H10A H 0.4300 0.7067 0.2780 0.051 Uiso 1 1 calc R . .
O11 O 0.4706(2) 0.3968(3) 0.2982(4) 0.0230(12) Uani 1 1 d . . .
O12 O 0.5300(3) 0.2364(4) 0.3100(4) 0.0323(13) Uani 1 1 d . . .
H12 H 0.5206 0.2891 0.3229 0.048 Uiso 1 1 calc R . .
C1 C -0.0434(3) 0.5794(5) 0.3422(5) 0.0202(16) Uani 1 1 d . . .
H1C H -0.0408 0.6457 0.3364 0.030 Uiso 1 1 calc R . .
H1D H -0.0847 0.5627 0.3438 0.030 Uiso 1 1 calc R . .
H1E H -0.0348 0.5501 0.2883 0.030 Uiso 1 1 calc R . .
C2 C 0.1524(3) 0.3971(6) 0.5348(5) 0.0274(18) Uani 1 1 d . . .
C3 C 0.1497(4) 0.3030(6) 0.5504(6) 0.0324(19) Uani 1 1 d . . .
C4 C 0.2046(4) 0.2521(7) 0.5933(6) 0.042(2) Uani 1 1 d . . .
H4 H 0.2016 0.1893 0.6065 0.050 Uiso 1 1 calc R . .
C5 C 0.2618(4) 0.2930(8) 0.6158(7) 0.050(3) Uani 1 1 d . . .
C6 C 0.2643(4) 0.3826(10) 0.5967(7) 0.056(3) Uani 1 1 d . . .
H6 H 0.3035 0.4107 0.6124 0.068 Uiso 1 1 calc R . .
C7 C 0.2117(4) 0.4378(7) 0.5542(7) 0.041(2) Uani 1 1 d . . .
C8 C 0.0937(4) 0.2479(6) 0.5226(5) 0.0297(19) Uani 1 1 d . . .
H8 H 0.0985 0.1848 0.5372 0.036 Uiso 1 1 calc R . .
C9 C 0.3196(5) 0.2394(10) 0.6577(8) 0.073(4) Uani 1 1 d . . .
H9A H 0.3328 0.2110 0.6074 0.109 Uiso 1 1 calc R . .
H9B H 0.3116 0.1920 0.6990 0.109 Uiso 1 1 calc R . .
H9C H 0.3519 0.2802 0.6941 0.109 Uiso 1 1 calc R . .
C10 C 0.2224(4) 0.5319(8) 0.5356(6) 0.041(2) Uani 1 1 d . . .
H10 H 0.2635 0.5535 0.5589 0.050 Uiso 1 1 calc R . .
C11 C 0.0571(3) 0.4441(5) 0.2802(5) 0.0211(16) Uani 1 1 d . . .
C12 C 0.0585(4) 0.4154(6) 0.1833(6) 0.0314(19) Uani 1 1 d . . .
H12A H 0.0895 0.4512 0.1651 0.047 Uiso 1 1 calc R . .
H12B H 0.0181 0.4258 0.1381 0.047 Uiso 1 1 calc R . .
H12C H 0.0689 0.3506 0.1840 0.047 Uiso 1 1 calc R . .
C13 C -0.0065(5) 0.2012(6) 0.4493(6) 0.036(2) Uani 1 1 d . . .
H13A H -0.0476 0.2230 0.4496 0.044 Uiso 1 1 calc R . .
H13B H 0.0048 0.1489 0.4929 0.044 Uiso 1 1 calc R . .
C14 C -0.0086(5) 0.1708(6) 0.3498(6) 0.042(2) Uani 1 1 d . . .
H14A H 0.0336 0.1555 0.3489 0.050 Uiso 1 1 calc R . .
H14B H -0.0338 0.1149 0.3339 0.050 Uiso 1 1 calc R . .
C15 C 0.1987(4) 0.6813(7) 0.4796(8) 0.050(3) Uani 1 1 d . . .
H15A H 0.2415 0.6847 0.4765 0.059 Uiso 1 1 calc R . .
H15B H 0.1957 0.7182 0.5336 0.059 Uiso 1 1 calc R . .
C16 C 0.1567(4) 0.7170(7) 0.3930(7) 0.048(2) Uani 1 1 d . . .
H16A H 0.1639 0.6860 0.3383 0.058 Uiso 1 1 calc R . .
H16B H 0.1640 0.7830 0.3878 0.058 Uiso 1 1 calc R . .
C17 C 0.5415(4) 0.5784(5) 0.3774(5) 0.0227(16) Uani 1 1 d . . .
H17A H 0.5412 0.6450 0.3736 0.034 Uiso 1 1 calc R . .
H17B H 0.5295 0.5527 0.3140 0.034 Uiso 1 1 calc R . .
H17C H 0.5830 0.5574 0.4115 0.034 Uiso 1 1 calc R . .
C18 C 0.3430(3) 0.4016(5) 0.3921(5) 0.0210(16) Uani 1 1 d . . .
C19 C 0.2830(3) 0.4430(5) 0.3549(5) 0.0241(16) Uani 1 1 d . . .
C20 C 0.2300(4) 0.3904(6) 0.3401(6) 0.0330(19) Uani 1 1 d . . .
H20 H 0.1912 0.4198 0.3188 0.040 Uiso 1 1 calc R . .
C21 C 0.2313(4) 0.2988(6) 0.3549(6) 0.0325(19) Uani 1 1 d . . .
C22 C 0.2882(4) 0.2570(6) 0.3867(6) 0.033(2) Uani 1 1 d . . .
H22 H 0.2898 0.1930 0.3963 0.040 Uiso 1 1 calc R . .
C23 C 0.3436(3) 0.3058(5) 0.4053(5) 0.0220(16) Uani 1 1 d . . .
C24 C 0.2762(4) 0.5404(6) 0.3319(6) 0.035(2) Uani 1 1 d . . .
H24 H 0.2354 0.5633 0.3136 0.042 Uiso 1 1 calc R . .
C25 C 0.1719(4) 0.2450(7) 0.3334(8) 0.047(2) Uani 1 1 d . . .
H25A H 0.1388 0.2846 0.3401 0.070 Uiso 1 1 calc R . .
H25B H 0.1771 0.1938 0.3773 0.070 Uiso 1 1 calc R . .
H25C H 0.1615 0.2217 0.2690 0.070 Uiso 1 1 calc R . .
C26 C 0.3994(3) 0.2516(5) 0.4303(5) 0.0246(16) Uani 1 1 d . . .
H26 H 0.3937 0.1883 0.4377 0.030 Uiso 1 1 calc R . .
C27 C 0.3019(5) 0.6932(7) 0.3069(10) 0.062(3) Uani 1 1 d . . .
H27A H 0.2596 0.6974 0.2638 0.074 Uiso 1 1 calc R . .
H27B H 0.3040 0.7297 0.3636 0.074 Uiso 1 1 calc R . .
C28 C 0.3443(5) 0.7269(8) 0.2624(12) 0.081(5) Uani 1 1 d . . .
H28A H 0.3396 0.7938 0.2556 0.097 Uiso 1 1 calc R . .
H28B H 0.3349 0.7004 0.1987 0.097 Uiso 1 1 calc R . .
C29 C 0.4368(4) 0.4446(5) 0.2307(5) 0.0232(16) Uani 1 1 d . . .
C30 C 0.4348(5) 0.4174(6) 0.1317(6) 0.043(2) Uani 1 1 d . . .
H30A H 0.3976 0.4424 0.0872 0.064 Uiso 1 1 calc R . .
H30B H 0.4343 0.3509 0.1266 0.064 Uiso 1 1 calc R . .
H30C H 0.4712 0.4414 0.1171 0.064 Uiso 1 1 calc R . .
C31 C 0.4999(4) 0.2018(5) 0.4530(6) 0.0282(17) Uani 1 1 d . . .
H31A H 0.4873 0.1495 0.4850 0.034 Uiso 1 1 calc R . .
H31B H 0.5408 0.2224 0.4919 0.034 Uiso 1 1 calc R . .
C32 C 0.5037(4) 0.1721(5) 0.3567(6) 0.0326(19) Uani 1 1 d . . .
H32A H 0.5281 0.1153 0.3643 0.039 Uiso 1 1 calc R . .
H32B H 0.4617 0.1579 0.3165 0.039 Uiso 1 1 calc R . .

loop_
_atom_site_aniso_label
_atom_site_aniso_U_11
_atom_site_aniso_U_22
_atom_site_aniso_U_33
_atom_site_aniso_U_23
_atom_site_aniso_U_13
_atom_site_aniso_U_12
Ni1 0.0205(5) 0.0184(5) 0.0162(5) -0.0012(3) 0.0062(4) 0.0008(4)
Ni2 0.0207(5) 0.0225(5) 0.0206(5) -0.0011(4) 0.0075(4) -0.0017(4)
Ni3 0.0214(6) 0.0220(5) 0.0213(6) 0.0012(4) 0.0076(4) 0.0009(4)
Ni4 0.0203(5) 0.0193(5) 0.0174(5) -0.0015(3) 0.0086(4) -0.0012(4)
N1 0.033(4) 0.040(4) 0.030(4) 0.001(3) 0.009(3) -0.009(3)
N2 0.019(3) 0.044(4) 0.014(3) 0.010(3) 0.002(3) -0.010(3)
N3 0.030(4) 0.107(8) 0.035(5) -0.034(5) 0.012(4) 0.005(5)
N4 0.038(6) 0.35(3) 0.084(9) -0.143(14) -0.012(6) 0.011(10)
N5 0.037(4) 0.019(3) 0.021(3) -0.001(3) 0.015(3) 0.003(3)
N6 0.032(4) 0.030(4) 0.037(4) 0.011(3) 0.005(3) 0.008(3)
N7 0.017(3) 0.025(3) 0.027(3) 0.008(3) 0.009(3) 0.004(3)
N8 0.032(4) 0.069(6) 0.051(5) -0.040(4) 0.022(4) -0.016(4)
N9 0.071(7) 0.148(11) 0.105(9) -0.082(9) 0.074(7) -0.066(8)
N10 0.029(4) 0.021(3) 0.018(3) -0.005(3) 0.010(3) -0.002(3)
O1 0.021(3) 0.026(3) 0.015(2) 0.003(2) 0.002(2) 0.003(2)
O2 0.017(3) 0.024(3) 0.027(3) 0.003(2) 0.007(2) 0.007(2)
O3 0.031(3) 0.023(3) 0.026(3) 0.000(2) 0.014(2) 0.001(2)
O4 0.027(3) 0.015(3) 0.027(3) 0.010(2) 0.007(2) -0.002(2)
O5 0.055(4) 0.030(3) 0.027(3) -0.005(2) 0.013(3) -0.007(3)
O6 0.041(3) 0.024(3) 0.031(3) 0.002(2) 0.015(3) -0.005(3)
O7 0.024(3) 0.019(3) 0.023(3) 0.005(2) 0.013(2) -0.002(2)
O8 0.028(3) 0.024(3) 0.024(3) 0.001(2) 0.012(2) -0.001(2)
O9 0.030(3) 0.034(3) 0.021(3) 0.003(2) 0.005(2) -0.003(2)
O10 0.049(4) 0.024(3) 0.036(3) 0.002(2) 0.023(3) 0.004(3)
O11 0.028(3) 0.019(3) 0.027(3) 0.005(2) 0.017(2) 0.002(2)
O12 0.040(3) 0.026(3) 0.038(3) -0.007(3) 0.023(3) -0.004(3)
C1 0.021(4) 0.030(4) 0.012(3) -0.005(3) 0.008(3) -0.006(3)
C2 0.017(4) 0.046(5) 0.020(4) 0.006(3) 0.006(3) 0.007(3)
C3 0.037(5) 0.037(5) 0.031(4) 0.007(4) 0.022(4) 0.014(4)
C4 0.041(5) 0.058(6) 0.028(5) 0.017(4) 0.014(4) 0.022(5)
C5 0.035(5) 0.075(8) 0.045(6) 0.030(5) 0.017(4) 0.031(5)
C6 0.026(5) 0.108(10) 0.035(5) 0.013(6) 0.009(4) 0.012(6)
C7 0.018(4) 0.067(7) 0.035(5) 0.018(4) 0.005(4) 0.008(4)
C8 0.044(5) 0.027(4) 0.027(4) 0.008(3) 0.023(4) 0.014(4)
C9 0.045(6) 0.115(11) 0.060(7) 0.056(7) 0.019(6) 0.048(7)
C10 0.015(4) 0.076(7) 0.035(5) 0.002(5) 0.009(4) 0.003(4)
C11 0.016(4) 0.023(4) 0.024(4) 0.007(3) 0.005(3) 0.005(3)
C12 0.035(5) 0.033(5) 0.030(5) -0.003(3) 0.015(4) -0.001(3)
C13 0.061(6) 0.021(4) 0.030(4) -0.001(3) 0.018(4) -0.001(4)
C14 0.074(7) 0.025(4) 0.025(4) -0.008(4) 0.013(4) 0.001(4)
C15 0.041(5) 0.047(6) 0.063(7) -0.003(5) 0.018(5) -0.014(5)
C16 0.045(6) 0.047(6) 0.054(6) 0.006(5) 0.015(5) -0.015(5)
C17 0.021(4) 0.024(4) 0.024(4) -0.002(3) 0.008(3) 0.003(3)
C18 0.020(4) 0.027(4) 0.016(4) -0.001(3) 0.005(3) -0.004(3)
C19 0.021(4) 0.027(4) 0.027(4) 0.001(3) 0.010(3) 0.001(3)
C20 0.022(4) 0.040(5) 0.035(5) -0.012(4) 0.005(4) -0.001(4)
C21 0.029(4) 0.039(5) 0.030(4) -0.001(4) 0.010(4) -0.003(4)
C22 0.030(4) 0.036(5) 0.033(5) -0.006(4) 0.008(4) -0.022(4)
C23 0.026(4) 0.024(4) 0.018(4) -0.003(3) 0.009(3) -0.005(3)
C24 0.019(4) 0.044(5) 0.041(5) -0.001(4) 0.007(4) 0.005(4)
C25 0.028(5) 0.056(6) 0.057(6) -0.004(5) 0.013(5) 0.002(4)
C26 0.030(4) 0.023(4) 0.021(4) -0.003(3) 0.008(3) -0.007(3)
C27 0.043(6) 0.036(6) 0.100(9) 0.015(6) 0.009(6) 0.016(5)
C28 0.048(7) 0.054(7) 0.156(14) 0.061(8) 0.055(8) 0.027(6)
C29 0.026(4) 0.022(4) 0.020(4) -0.002(3) 0.005(3) -0.009(3)
C30 0.069(7) 0.036(5) 0.023(5) -0.008(4) 0.012(5) -0.013(4)
C31 0.033(4) 0.017(4) 0.038(5) -0.002(3) 0.016(4) -0.004(3)
C32 0.036(5) 0.023(4) 0.044(5) -0.005(4) 0.020(4) -0.003(3)

loop_
_atom_type_symbol
_atom_type_description
_atom_type_scat_dispersion_real
_atom_type_scat_dispersion_imag
_atom_type_scat_source
C C 0.0033 0.0016 'International Tables Vol C Tables 4.2.6.8 and 6.1.1.4'
H H 0.0000 0.0000 'International Tables Vol C Tables 4.2.6.8 and 6.1.1.4'
N N 0.0061 0.0033 'International Tables Vol C Tables 4.2.6.8 and 6.1.1.4'
O O 0.0106 0.0060 'International Tables Vol C Tables 4.2.6.8 and 6.1.1.4'
Ni Ni 0.3393 1.1124 'International Tables Vol C Tables 4.2.6.8 and 6.1.1.4'

loop_
_geom_angle_atom_site_label_1
_geom_angle_atom_site_label_2
_geom_angle_atom_site_label_3
_geom_angle
_geom_angle_site_symmetry_1
_geom_angle_site_symmetry_3
_geom_angle_publ_flag
O2 Ni1 O4 88.2(2) . . ?
O2 Ni1 O1 90.3(2) . 3_566 ?
O4 Ni1 O1 168.9(2) . 3_566 ?
O2 Ni1 N2 170.4(2) . 3_566 ?
O4 Ni1 N2 100.8(2) . 3_566 ?
O1 Ni1 N2 80.2(2) 3_566 3_566 ?
O2 Ni1 N5 87.9(2) . . ?
O4 Ni1 N5 90.7(2) . . ?
O1 Ni1 N5 100.3(2) 3_566 . ?
N2 Ni1 N5 95.3(3) 3_566 . ?
O2 Ni1 O1 84.2(2) . . ?
O4 Ni1 O1 88.13(19) . . ?
O1 Ni1 O1 80.8(2) 3_566 . ?
N2 Ni1 O1 92.7(2) 3_566 . ?
N5 Ni1 O1 172.0(2) . . ?
O2 Ni2 N1 89.4(3) . . ?
O2 Ni2 O1 87.2(2) . . ?
N1 Ni2 O1 171.2(3) . . ?
O2 Ni2 O3 87.4(2) . . ?
N1 Ni2 O3 97.3(3) . . ?
O1 Ni2 O3 90.7(2) . . ?
O2 Ni2 N2 88.9(2) . . ?
N1 Ni2 N2 92.3(3) . . ?
O1 Ni2 N2 79.5(2) . . ?
O3 Ni2 N2 169.7(2) . . ?
O8 Ni3 N6 89.5(3) . . ?
O8 Ni3 O7 87.3(2) . . ?
N6 Ni3 O7 173.2(3) . . ?
O8 Ni3 N7 89.1(2) . 3_666 ?
N6 Ni3 N7 94.9(3) . 3_666 ?
O7 Ni3 N7 79.1(2) . 3_666 ?
O8 Ni3 O9 87.2(2) . . ?
N6 Ni3 O9 95.2(3) . . ?
O7 Ni3 O9 90.6(2) . . ?
N7 Ni3 O9 169.2(2) 3_666 . ?
O8 Ni4 O11 89.6(2) . . ?
O8 Ni4 O7 90.0(2) . 3_666 ?
O11 Ni4 O7 168.7(2) . 3_666 ?
O8 Ni4 N10 88.3(2) . . ?
O11 Ni4 N10 89.5(2) . . ?
O7 Ni4 N10 101.8(2) 3_666 . ?
O8 Ni4 N7 170.0(2) . . ?
O11 Ni4 N7 100.0(2) . . ?
O7 Ni4 N7 80.0(2) 3_666 . ?
N10 Ni4 N7 94.5(2) . . ?
O8 Ni4 O7 84.7(2) . . ?
O11 Ni4 O7 88.3(2) . . ?
O7 Ni4 O7 80.4(2) 3_666 . ?
N10 Ni4 O7 172.7(2) . . ?
N7 Ni4 O7 92.8(2) . . ?
C10 N1 C15 121.3(8) . . ?
C10 N1 Ni2 127.2(7) . . ?
C15 N1 Ni2 110.9(6) . . ?
N3 N2 Ni1 137.3(6) . 3_566 ?
N3 N2 Ni2 123.9(6) . . ?
Ni1 N2 Ni2 97.9(3) 3_566 . ?
N4 N3 N2 175.1(15) . . ?
C8 N5 C13 115.0(7) . . ?
C8 N5 Ni1 124.9(6) . . ?
C13 N5 Ni1 120.1(5) . . ?
C24 N6 C27 120.5(8) . . ?
C24 N6 Ni3 127.5(6) . . ?
C27 N6 Ni3 111.9(6) . . ?
N8 N7 Ni4 124.1(6) . . ?
N8 N7 Ni3 130.0(6) . 3_666 ?
Ni4 N7 Ni3 98.5(3) . 3_666 ?
N9 N8 N7 178.3(14) . . ?
C26 N10 C31 115.1(6) . . ?
C26 N10 Ni4 124.9(5) . . ?
C31 N10 Ni4 119.7(5) . . ?
C1 O1 Ni2 122.0(4) . . ?
C1 O1 Ni1 118.0(4) . 3_566 ?
Ni2 O1 Ni1 102.3(2) . 3_566 ?
C1 O1 Ni1 118.9(4) . . ?
Ni2 O1 Ni1 91.1(2) . . ?
Ni1 O1 Ni1 99.2(2) 3_566 . ?
C2 O2 Ni2 130.5(5) . . ?
C2 O2 Ni1 133.6(5) . . ?
Ni2 O2 Ni1 95.1(2) . . ?
C11 O3 Ni2 126.4(5) . . ?
C11 O4 Ni1 129.7(5) . . ?
C14 O5 H5 109.5 . . ?
C16 O6 H6A 109.5 . . ?
C17 O7 Ni3 120.9(4) . . ?
C17 O7 Ni4 117.5(4) . 3_666 ?
Ni3 O7 Ni4 102.4(2) . 3_666 ?
C17 O7 Ni4 120.6(4) . . ?
Ni3 O7 Ni4 90.9(2) . . ?
Ni4 O7 Ni4 99.6(2) 3_666 . ?
C18 O8 Ni3 129.1(5) . . ?
C18 O8 Ni4 131.6(5) . . ?
Ni3 O8 Ni4 94.5(2) . . ?
C29 O9 Ni3 125.8(5) . . ?
C28 O10 H10A 109.5 . . ?
C29 O11 Ni4 128.7(5) . . ?
C32 O12 H12 109.5 . . ?
O1 C1 H1C 109.5 . . ?
O1 C1 H1D 109.5 . . ?
H1C C1 H1D 109.5 . . ?
O1 C1 H1E 109.5 . . ?
H1C C1 H1E 109.5 . . ?
H1D C1 H1E 109.5 . . ?
O2 C2 C3 120.5(8) . . ?
O2 C2 C7 121.6(8) . . ?
C3 C2 C7 117.7(8) . . ?
C2 C3 C4 120.6(9) . . ?
C2 C3 C8 125.1(7) . . ?
C4 C3 C8 114.3(8) . . ?
C5 C4 C3 121.2(9) . . ?
C5 C4 H4 119.4 . . ?
C3 C4 H4 119.4 . . ?
C6 C5 C4 117.8(9) . . ?
C6 C5 C9 120.8(11) . . ?
C4 C5 C9 121.4(11) . . ?
C5 C6 C7 124.4(10) . . ?
C5 C6 H6 117.8 . . ?
C7 C6 H6 117.8 . . ?
C2 C7 C6 118.1(9) . . ?
C2 C7 C10 124.5(8) . . ?
C6 C7 C10 117.4(9) . . ?
N5 C8 C3 127.6(7) . . ?
N5 C8 H8 116.2 . . ?
C3 C8 H8 116.2 . . ?
C5 C9 H9A 109.5 . . ?
C5 C9 H9B 109.5 . . ?
H9A C9 H9B 109.5 . . ?
C5 C9 H9C 109.5 . . ?
H9A C9 H9C 109.5 . . ?
H9B C9 H9C 109.5 . . ?
N1 C10 C7 126.1(8) . . ?
N1 C10 H10 117.0 . . ?
C7 C10 H10 117.0 . . ?
O3 C11 O4 123.4(7) . . ?
O3 C11 C12 118.4(7) . . ?
O4 C11 C12 118.1(7) . . ?
C11 C12 H12A 109.5 . . ?
C11 C12 H12B 109.5 . . ?
H12A C12 H12B 109.5 . . ?
C11 C12 H12C 109.5 . . ?
H12A C12 H12C 109.5 . . ?
H12B C12 H12C 109.5 . . ?
N5 C13 C14 110.0(7) . . ?
N5 C13 H13A 109.7 . . ?
C14 C13 H13A 109.7 . . ?
N5 C13 H13B 109.7 . . ?
C14 C13 H13B 109.7 . . ?
H13A C13 H13B 108.2 . . ?
O5 C14 C13 113.4(7) . . ?
O5 C14 H14A 108.9 . . ?
C13 C14 H14A 108.9 . . ?
O5 C14 H14B 108.9 . . ?
C13 C14 H14B 108.9 . . ?
H14A C14 H14B 107.7 . . ?
N1 C15 C16 109.3(8) . . ?
N1 C15 H15A 109.8 . . ?
C16 C15 H15A 109.8 . . ?
N1 C15 H15B 109.8 . . ?
C16 C15 H15B 109.8 . . ?
H15A C15 H15B 108.3 . . ?
C15 C16 O6 109.1(8) . . ?
C15 C16 H16A 109.9 . . ?
O6 C16 H16A 109.9 . . ?
C15 C16 H16B 109.9 . . ?
O6 C16 H16B 109.9 . . ?
H16A C16 H16B 108.3 . . ?
O7 C17 H17A 109.5 . . ?
O7 C17 H17B 109.5 . . ?
H17A C17 H17B 109.5 . . ?
O7 C17 H17C 109.5 . . ?
H17A C17 H17C 109.5 . . ?
H17B C17 H17C 109.5 . . ?
O8 C18 C23 121.5(7) . . ?
O8 C18 C19 122.5(7) . . ?
C23 C18 C19 116.0(7) . . ?
C20 C19 C18 120.2(7) . . ?
C20 C19 C24 118.5(7) . . ?
C18 C19 C24 121.3(7) . . ?
C21 C20 C19 123.1(8) . . ?
C21 C20 H20 118.5 . . ?
C19 C20 H20 118.5 . . ?
C20 C21 C22 117.8(8) . . ?
C20 C21 C25 120.3(8) . . ?
C22 C21 C25 121.8(8) . . ?
C21 C22 C23 122.4(8) . . ?
C21 C22 H22 118.8 . . ?
C23 C22 H22 118.8 . . ?
C22 C23 C18 120.4(7) . . ?
C22 C23 C26 116.0(7) . . ?
C18 C23 C26 123.4(7) . . ?
N6 C24 C19 127.9(8) . . ?
N6 C24 H24 116.0 . . ?
C19 C24 H24 116.0 . . ?
C21 C25 H25A 109.5 . . ?
C21 C25 H25B 109.5 . . ?
H25A C25 H25B 109.5 . . ?
C21 C25 H25C 109.5 . . ?
H25A C25 H25C 109.5 . . ?
H25B C25 H25C 109.5 . . ?
N10 C26 C23 129.3(7) . . ?
N10 C26 H26 115.3 . . ?
C23 C26 H26 115.3 . . ?
C28 C27 N6 108.5(9) . . ?
C28 C27 H27A 110.0 . . ?
N6 C27 H27A 110.0 . . ?
C28 C27 H27B 110.0 . . ?
N6 C27 H27B 110.0 . . ?
H27A C27 H27B 108.4 . . ?
C27 C28 O10 112.5(10) . . ?
C27 C28 H28A 109.1 . . ?
O10 C28 H28A 109.1 . . ?
C27 C28 H28B 109.1 . . ?
O10 C28 H28B 109.1 . . ?
H28A C28 H28B 107.8 . . ?
O9 C29 O11 124.7(7) . . ?
O9 C29 C30 117.7(7) . . ?
O11 C29 C30 117.4(7) . . ?
C29 C30 H30A 109.5 . . ?
C29 C30 H30B 109.5 . . ?
H30A C30 H30B 109.5 . . ?
C29 C30 H30C 109.5 . . ?
H30A C30 H30C 109.5 . . ?
H30B C30 H30C 109.5 . . ?
N10 C31 C32 110.6(7) . . ?
N10 C31 H31A 109.5 . . ?
C32 C31 H31A 109.5 . . ?
N10 C31 H31B 109.5 . . ?
C32 C31 H31B 109.5 . . ?
H31A C31 H31B 108.1 . . ?
O12 C32 C31 115.0(6) . . ?
O12 C32 H32A 108.5 . . ?
C31 C32 H32A 108.5 . . ?
O12 C32 H32B 108.5 . . ?
C31 C32 H32B 108.5 . . ?
H32A C32 H32B 107.5 . . ?

loop_
_geom_bond_atom_site_label_1
_geom_bond_atom_site_label_2
_geom_bond_distance
_geom_bond_site_symmetry_2
_geom_bond_publ_flag
Ni1 O2 2.017(5) . ?
Ni1 O4 2.027(5) . ?
Ni1 O1 2.047(5) 3_566 ?
Ni1 N2 2.079(6) 3_566 ?
Ni1 N5 2.082(6) . ?
Ni1 O1 2.114(5) . ?
Ni2 O2 1.990(5) . ?
Ni2 N1 2.014(8) . ?
Ni2 O1 2.026(5) . ?
Ni2 O3 2.110(5) . ?
Ni2 N2 2.126(7) . ?
Ni3 O8 1.993(5) . ?
Ni3 N6 2.002(7) . ?
Ni3 O7 2.038(5) . ?
Ni3 N7 2.117(7) 3_666 ?
Ni3 O9 2.122(5) . ?
Ni4 O8 2.026(5) . ?
Ni4 O11 2.038(5) . ?
Ni4 O7 2.040(5) 3_666 ?
Ni4 N10 2.074(6) . ?
Ni4 N7 2.078(6) . ?
Ni4 O7 2.105(5) . ?
N1 C10 1.253(12) . ?
N1 C15 1.446(12) . ?
N2 N3 1.180(10) . ?
N2 Ni1 2.079(6) 3_566 ?
N3 N4 1.165(12) . ?
N5 C8 1.283(10) . ?
N5 C13 1.471(11) . ?
N6 C24 1.242(11) . ?
N6 C27 1.490(11) . ?
N7 N8 1.198(9) . ?
N7 Ni3 2.117(7) 3_666 ?
N8 N9 1.160(11) . ?
N10 C26 1.276(10) . ?
N10 C31 1.480(10) . ?
O1 C1 1.390(9) . ?
O1 Ni1 2.047(5) 3_566 ?
O2 C2 1.300(9) . ?
O3 C11 1.242(9) . ?
O4 C11 1.311(9) . ?
O5 C14 1.418(11) . ?
O5 H5 0.8400 . ?
O6 C16 1.462(11) . ?
O6 H6A 0.8400 . ?
O7 C17 1.400(9) . ?
O7 Ni4 2.040(5) 3_666 ?
O8 C18 1.316(9) . ?
O9 C29 1.262(9) . ?
O10 C28 1.468(13) . ?
O10 H10A 0.8400 . ?
O11 C29 1.281(9) . ?
O12 C32 1.406(10) . ?
O12 H12 0.8400 . ?
C1 H1C 0.9800 . ?
C1 H1D 0.9800 . ?
C1 H1E 0.9800 . ?
C2 C3 1.407(12) . ?
C2 C7 1.424(12) . ?
C3 C4 1.436(12) . ?
C3 C8 1.463(12) . ?
C4 C5 1.380(15) . ?
C4 H4 0.9500 . ?
C5 C6 1.351(17) . ?
C5 C9 1.503(12) . ?
C6 C7 1.431(13) . ?
C6 H6 0.9500 . ?
C7 C10 1.444(14) . ?
C8 H8 0.9500 . ?
C9 H9A 0.9800 . ?
C9 H9B 0.9800 . ?
C9 H9C 0.9800 . ?
C10 H10 0.9500 . ?
C11 C12 1.514(11) . ?
C12 H12A 0.9800 . ?
C12 H12B 0.9800 . ?
C12 H12C 0.9800 . ?
C13 C14 1.536(11) . ?
C13 H13A 0.9900 . ?
C13 H13B 0.9900 . ?
C14 H14A 0.9900 . ?
C14 H14B 0.9900 . ?
C15 C16 1.459(14) . ?
C15 H15A 0.9900 . ?
C15 H15B 0.9900 . ?
C16 H16A 0.9900 . ?
C16 H16B 0.9900 . ?
C17 H17A 0.9800 . ?
C17 H17B 0.9800 . ?
C17 H17C 0.9800 . ?
C18 C23 1.421(10) . ?
C18 C19 1.449(11) . ?
C19 C20 1.393(11) . ?
C19 C24 1.468(12) . ?
C20 C21 1.362(12) . ?
C20 H20 0.9500 . ?
C21 C22 1.384(12) . ?
C21 C25 1.517(12) . ?
C22 C23 1.404(10) . ?
C22 H22 0.9500 . ?
C23 C26 1.452(11) . ?
C24 H24 0.9500 . ?
C25 H25A 0.9800 . ?
C25 H25B 0.9800 . ?
C25 H25C 0.9800 . ?
C26 H26 0.9500 . ?
C27 C28 1.411(15) . ?
C27 H27A 0.9900 . ?
C27 H27B 0.9900 . ?
C28 H28A 0.9900 . ?
C28 H28B 0.9900 . ?
C29 C30 1.517(11) . ?
C30 H30A 0.9800 . ?
C30 H30B 0.9800 . ?
C30 H30C 0.9800 . ?
C31 C32 1.527(11) . ?
C31 H31A 0.9900 . ?
C31 H31B 0.9900 . ?
C32 H32A 0.9900 . ?
C32 H32B 0.9900 . ?

loop_
_platon_squeeze_void_nr
_platon_squeeze_void_average_x
_platon_squeeze_void_average_y
_platon_squeeze_void_average_z
_platon_squeeze_void_volume
_platon_squeeze_void_count_electrons
1 0.305 0.000 0.500 676.9 141.9
2 0.675 0.500 0.000 677.2 141.9
